data_7207296
loop_
_publ_author_name
'Qiao, Yali'
'Wei, Zhongming'
'Risko, Chad'
'Li, Hong'
'Br\'edas, Jean-Luc'
'Xu, Wei'
'Zhu, Daoben'

_publ_section_title
;
 Synthesis, experimental and theoretical characterization, and
 field-effect transistor properties of a new class of dibenzothiophene
 derivatives: From linear to cyclic architectures
;
_journal_issue 4
_journal_name_full 'Journal of Materials Chemistry'
_journal_page_first 1313
_journal_paper_doi 10.1039/c1jm13962b
_journal_volume 22
_journal_year 2012
_chemical_formula_moiety 'C26 H16 S2'
_chemical_formula_sum 'C26 H16 S2'
_chemical_formula_weight 392.51
_chemical_name_systematic '(E)-1, 2-bis(dibenzo[b,d]thiophen-2-yl)ethene'
_space_group_IT_number 14
_symmetry_cell_setting monoclinic
_symmetry_space_group_name_Hall '-P 2ybc'
_symmetry_space_group_name_H-M 'P 1 21/c 1'
_atom_sites_solution_hydrogens geom
_atom_sites_solution_primary direct
_atom_sites_solution_secondary difmap
_audit_creation_method SHELXL-97
_cell_angle_alpha 90.00
_cell_angle_beta 97.719(4)
_cell_angle_gamma 90.00
_cell_formula_units_Z 2
_cell_length_a 6.7920(15)
_cell_length_b 10.677(2)
_cell_length_c 12.729(3)
_cell_measurement_reflns_used 697
_cell_measurement_temperature 173(2)
_cell_measurement_theta_max 27.48
_cell_measurement_theta_min 2.17
_cell_volume 914.7(3)
_computing_cell_refinement 'CrystalClear (Rigaku Inc., 2008)'
_computing_data_collection 'CrystalClear (Rigaku Inc., 2008)'
_computing_data_reduction 'CrystalClear (Rigaku Inc., 2008)'
_computing_molecular_graphics 'XP in Siemens SHELXTL (Sheldrick, 1994)'
_computing_publication_material 'SHELX97 (Sheldrick, 1997)'
_computing_structure_refinement 'SHELXL-97 (Sheldrick, 1997)'
_computing_structure_solution 'SHELXS-97 (Sheldrick, 1990)'
_diffrn_ambient_temperature 173(2)
_diffrn_measured_fraction_theta_full 0.999
_diffrn_measured_fraction_theta_max 0.999
_diffrn_measurement_device_type 'Saturn724+ CCD'
_diffrn_measurement_method '\w scans at fixed \c = 45\%'
_diffrn_radiation_monochromator graphite
_diffrn_radiation_source 'sealed tube'
_diffrn_radiation_type MoK\a
_diffrn_radiation_wavelength 0.71073
_diffrn_reflns_av_R_equivalents 0.0557
_diffrn_reflns_av_sigmaI/netI 0.0349
_diffrn_reflns_limit_h_max 8
_diffrn_reflns_limit_h_min -8
_diffrn_reflns_limit_k_max 13
_diffrn_reflns_limit_k_min -13
_diffrn_reflns_limit_l_max 16
_diffrn_reflns_limit_l_min -16
_diffrn_reflns_number 11960
_diffrn_reflns_theta_full 27.51
_diffrn_reflns_theta_max 27.51
_diffrn_reflns_theta_min 3.03
_exptl_absorpt_coefficient_mu 0.300
_exptl_absorpt_correction_T_max 0.9706
_exptl_absorpt_correction_T_min 0.9127
_exptl_absorpt_correction_type numerical
_exptl_absorpt_process_details 'CrystalClear (Rigaku Inc., 2008)'
_exptl_crystal_colour colorless
_exptl_crystal_density_diffrn 1.425
_exptl_crystal_density_method 'not measured'
_exptl_crystal_description needle
_exptl_crystal_F_000 408
_exptl_crystal_size_max 0.31
_exptl_crystal_size_mid 0.10
_exptl_crystal_size_min 0.10
_refine_diff_density_max 0.331
_refine_diff_density_min -0.233
_refine_diff_density_rms 0.055
_refine_ls_extinction_method none
_refine_ls_goodness_of_fit_ref 1.234
_refine_ls_hydrogen_treatment constr
_refine_ls_matrix_type full
_refine_ls_number_parameters 127
_refine_ls_number_reflns 2101
_refine_ls_number_restraints 0
_refine_ls_restrained_S_all 1.234
_refine_ls_R_factor_all 0.0660
_refine_ls_R_factor_gt 0.0617
_refine_ls_shift/su_max 0.000
_refine_ls_shift/su_mean 0.000
_refine_ls_structure_factor_coef Fsqd
_refine_ls_weighting_details 'calc w=1/[\s^2^(Fo^2^)+(0.0253P)^2^+0.9357P] where P=(Fo^2^+2Fc^2^)/3'
_refine_ls_weighting_scheme calc
_refine_ls_wR_factor_gt 0.1154
_refine_ls_wR_factor_ref 0.1176
_reflns_number_gt 2007
_reflns_number_total 2101
_reflns_threshold_expression >2sigma(I)
_cod_data_source_file c1jm13962b.txt
_cod_data_source_block sa441
_cod_original_cell_volume 914.8(4)
_cod_original_sg_symbol_H-M P2(1)/c
_cod_database_code 7207296

loop_
_symmetry_equiv_pos_as_xyz
'x, y, z'
'-x, y+1/2, -z+1/2'
'-x, -y, -z'
'x, -y-1/2, z-1/2'

loop_
_atom_site_label
_atom_site_type_symbol
_atom_site_fract_x
_atom_site_fract_y
_atom_site_fract_z
_atom_site_U_iso_or_equiv
_atom_site_adp_type
_atom_site_occupancy
_atom_site_symmetry_multiplicity
_atom_site_calc_flag
_atom_site_refinement_flags
S1 S 0.71929(9) 0.20509(6) 0.60242(5) 0.02886(18) Uani 1 1 d .
C1 C 0.6945(3) 0.3099(2) 0.70546(19) 0.0261(5) Uani 1 1 d .
C2 C 0.5424(4) 0.3101(2) 0.7689(2) 0.0306(6) Uani 1 1 d .
H2A H 0.4428 0.2470 0.7613 0.037 Uiso 1 1 calc R
C3 C 0.5404(4) 0.4044(3) 0.8431(2) 0.0331(6) Uani 1 1 d .
H3A H 0.4379 0.4061 0.8870 0.040 Uiso 1 1 calc R
C4 C 0.6863(4) 0.4969(3) 0.8544(2) 0.0329(6) Uani 1 1 d .
H4A H 0.6823 0.5608 0.9060 0.040 Uiso 1 1 calc R
C5 C 0.8371(4) 0.4967(2) 0.7913(2) 0.0297(5) Uani 1 1 d .
H5A H 0.9358 0.5602 0.7994 0.036 Uiso 1 1 calc R
C6 C 0.8433(3) 0.4026(2) 0.71571(18) 0.0252(5) Uani 1 1 d .
C7 C 0.9821(3) 0.3858(2) 0.64018(18) 0.0241(5) Uani 1 1 d .
C8 C 0.9316(3) 0.2836(2) 0.57260(19) 0.0250(5) Uani 1 1 d .
C9 C 1.0422(4) 0.2539(2) 0.4917(2) 0.0285(5) Uani 1 1 d .
H9A H 1.0058 0.1852 0.4458 0.034 Uiso 1 1 calc R
C10 C 1.2059(3) 0.3264(2) 0.47954(19) 0.0281(5) Uani 1 1 d .
H10A H 1.2825 0.3063 0.4247 0.034 Uiso 1 1 calc R
C11 C 1.2629(3) 0.4297(2) 0.54630(18) 0.0240(5) Uani 1 1 d .
C12 C 1.1484(3) 0.4577(2) 0.62587(19) 0.0256(5) Uani 1 1 d .
H12A H 1.1838 0.5269 0.6714 0.031 Uiso 1 1 calc R
C13 C 1.4366(3) 0.5070(2) 0.53531(19) 0.0272(5) Uani 1 1 d .
H13A H 1.4619 0.5745 0.5838 0.033 Uiso 1 1 calc R

loop_
_atom_site_aniso_label
_atom_site_aniso_U_11
_atom_site_aniso_U_22
_atom_site_aniso_U_33
_atom_site_aniso_U_23
_atom_site_aniso_U_13
_atom_site_aniso_U_12
S1 0.0259(3) 0.0284(3) 0.0335(4) -0.0006(3) 0.0083(2) -0.0042(2)
C1 0.0241(11) 0.0282(12) 0.0259(12) 0.0048(10) 0.0027(9) 0.0002(9)
C2 0.0260(12) 0.0334(14) 0.0328(14) 0.0058(11) 0.0059(10) -0.0012(10)
C3 0.0300(13) 0.0418(15) 0.0290(13) 0.0062(11) 0.0097(10) 0.0020(11)
C4 0.0339(13) 0.0366(14) 0.0293(14) -0.0015(11) 0.0077(11) 0.0029(11)
C5 0.0272(12) 0.0314(13) 0.0304(13) 0.0009(10) 0.0033(10) 0.0002(10)
C6 0.0223(11) 0.0287(12) 0.0242(12) 0.0049(10) 0.0022(9) 0.0012(9)
C7 0.0222(11) 0.0252(12) 0.0249(12) 0.0022(9) 0.0030(9) 0.0022(9)
C8 0.0218(11) 0.0249(12) 0.0286(12) 0.0040(10) 0.0048(9) -0.0003(9)
C9 0.0307(13) 0.0235(12) 0.0321(13) -0.0026(10) 0.0061(10) -0.0022(10)
C10 0.0254(12) 0.0316(13) 0.0285(13) 0.0012(10) 0.0082(10) 0.0024(10)
C11 0.0213(11) 0.0255(12) 0.0251(12) 0.0054(9) 0.0032(9) 0.0008(9)
C12 0.0238(11) 0.0262(12) 0.0265(12) 0.0015(10) 0.0023(9) -0.0002(9)
C13 0.0256(12) 0.0267(12) 0.0290(13) 0.0012(9) 0.0026(9) 0.0003(10)

loop_
_atom_type_symbol
_atom_type_description
_atom_type_scat_dispersion_real
_atom_type_scat_dispersion_imag
_atom_type_scat_source
C C 0.0033 0.0016 'International Tables Vol C Tables 4.2.6.8 and 6.1.1.4'
H H 0.0000 0.0000 'International Tables Vol C Tables 4.2.6.8 and 6.1.1.4'
S S 0.1246 0.1234 'International Tables Vol C Tables 4.2.6.8 and 6.1.1.4'

loop_
_geom_angle_atom_site_label_1
_geom_angle_atom_site_label_2
_geom_angle_atom_site_label_3
_geom_angle
_geom_angle_site_symmetry_1
C1 S1 C8 91.24(11) .
C2 C1 C6 121.6(2) .
C2 C1 S1 126.1(2) .
C6 C1 S1 112.26(17) .
C3 C2 C1 118.3(2) .
C3 C2 H2A 120.9 .
C1 C2 H2A 120.9 .
C2 C3 C4 121.0(2) .
C2 C3 H3A 119.5 .
C4 C3 H3A 119.5 .
C5 C4 C3 120.7(2) .
C5 C4 H4A 119.7 .
C3 C4 H4A 119.7 .
C4 C5 C6 119.7(2) .
C4 C5 H5A 120.2 .
C6 C5 H5A 120.2 .
C5 C6 C1 118.8(2) .
C5 C6 C7 129.1(2) .
C1 C6 C7 112.0(2) .
C12 C7 C8 118.8(2) .
C12 C7 C6 129.0(2) .
C8 C7 C6 112.1(2) .
C9 C8 C7 121.3(2) .
C9 C8 S1 126.39(19) .
C7 C8 S1 112.30(17) .
C10 C9 C8 118.6(2) .
C10 C9 H9A 120.7 .
C8 C9 H9A 120.7 .
C9 C10 C11 122.0(2) .
C9 C10 H10A 119.0 .
C11 C10 H10A 119.0 .
C12 C11 C10 118.1(2) .
C12 C11 C13 119.1(2) .
C10 C11 C13 122.8(2) .
C11 C12 C7 121.2(2) .
C11 C12 H12A 119.4 .
C7 C12 H12A 119.4 .
C13 C13 C11 127.2(3) 3_866
C13 C13 H13A 116.4 3_866
C11 C13 H13A 116.4 .

loop_
_geom_bond_atom_site_label_1
_geom_bond_atom_site_label_2
_geom_bond_distance
_geom_bond_site_symmetry_2
S1 C1 1.749(3) .
S1 C8 1.753(2) .
C1 C2 1.394(3) .
C1 C6 1.409(3) .
C2 C3 1.382(4) .
C2 H2A 0.9500 .
C3 C4 1.393(4) .
C3 H3A 0.9500 .
C4 C5 1.384(3) .
C4 H4A 0.9500 .
C5 C6 1.395(3) .
C5 H5A 0.9500 .
C6 C7 1.445(3) .
C7 C12 1.397(3) .
C7 C8 1.404(3) .
C8 C9 1.390(3) .
C9 C10 1.380(3) .
C9 H9A 0.9500 .
C10 C11 1.414(3) .
C10 H10A 0.9500 .
C11 C12 1.390(3) .
C11 C13 1.462(3) .
C12 H12A 0.9500 .
C13 C13 1.334(5) 3_866
C13 H13A 0.9500 .

loop_
_geom_torsion_atom_site_label_1
_geom_torsion_atom_site_label_2
_geom_torsion_atom_site_label_3
_geom_torsion_atom_site_label_4
_geom_torsion
_geom_torsion_site_symmetry_4
C8 S1 C1 C2 177.4(2) .
C8 S1 C1 C6 0.58(18) .
C6 C1 C2 C3 0.0(4) .
S1 C1 C2 C3 -176.48(19) .
C1 C2 C3 C4 0.0(4) .
C2 C3 C4 C5 0.1(4) .
C3 C4 C5 C6 -0.2(4) .
C4 C5 C6 C1 0.1(4) .
C4 C5 C6 C7 178.2(2) .
C2 C1 C6 C5 -0.1(3) .
S1 C1 C6 C5 176.89(18) .
C2 C1 C6 C7 -178.5(2) .
S1 C1 C6 C7 -1.5(3) .
C5 C6 C7 C12 2.0(4) .
C1 C6 C7 C12 -179.8(2) .
C5 C6 C7 C8 -176.3(2) .
C1 C6 C7 C8 1.9(3) .
C12 C7 C8 C9 -0.7(3) .
C6 C7 C8 C9 177.7(2) .
C12 C7 C8 S1 -179.93(18) .
C6 C7 C8 S1 -1.5(3) .
C1 S1 C8 C9 -178.6(2) .
C1 S1 C8 C7 0.52(18) .
C7 C8 C9 C10 0.8(4) .
S1 C8 C9 C10 179.91(19) .
C8 C9 C10 C11 -0.4(4) .
C9 C10 C11 C12 -0.2(4) .
C9 C10 C11 C13 179.5(2) .
C10 C11 C12 C7 0.3(3) .
C13 C11 C12 C7 -179.4(2) .
C8 C7 C12 C11 0.2(3) .
C6 C7 C12 C11 -178.0(2) .
C12 C11 C13 C13 179.3(3) 3_866
C10 C11 C13 C13 -0.4(5) 3_866
